data_7031078
loop_
_publ_author_name
'Adhikary, Amit'
'Sheikh, Javeed Ahmad'
'Biswas, Soumava'
'Konar, Sanjit'

_publ_section_title
;
 Synthesis, crystal structure and study of magnetocaloric effect and
 single molecular magnetic behaviour in discrete lanthanide complexes.
;
_journal_issue 24
_journal_name_full 'Dalton transactions (Cambridge, England : 2003)'
_journal_page_first 9334
_journal_page_last 9343
_journal_paper_doi 10.1039/c4dt00540f
_journal_volume 43
_journal_year 2014
_chemical_formula_moiety 'C64 H80 Dy6 N16 O28, 2(Cl), 4(H2 O)'
_chemical_formula_sum 'C64 H88 Cl2 Dy6 N16 O32'
_chemical_formula_weight 2639.37
_space_group_IT_number 14
_symmetry_cell_setting monoclinic
_symmetry_space_group_name_Hall '-P 2ybc'
_symmetry_space_group_name_H-M 'P 1 21/c 1'
_atom_sites_solution_hydrogens geom
_atom_sites_solution_primary direct
_atom_sites_solution_secondary difmap
_audit_creation_method SHELXL-97
_cell_angle_alpha 90.00
_cell_angle_beta 103.230(5)
_cell_angle_gamma 90.00
_cell_formula_units_Z 2
_cell_length_a 13.8677(16)
_cell_length_b 16.1876(19)
_cell_length_c 20.268(2)
_cell_measurement_reflns_used 2434
_cell_measurement_temperature 120(2)
_cell_measurement_theta_max 27.04
_cell_measurement_theta_min 5.49
_cell_volume 4429.1(9)
_computing_cell_refinement 'Bruker SMART'
_computing_data_collection 'Bruker SMART'
_computing_data_reduction 'Bruker SAINT'
_computing_molecular_graphics 'Bruker SHELXTL'
_computing_publication_material 'Bruker SHELXTL'
_computing_structure_refinement 'SHELXL-97 (Sheldrick, 2008)'
_computing_structure_solution 'SHELXS-97 (Sheldrick, 2008)'
_diffrn_ambient_temperature 120(2)
_diffrn_measured_fraction_theta_full 0.996
_diffrn_measured_fraction_theta_max 0.996
_diffrn_measurement_device_type 'Bruker APEX-II CCD'
_diffrn_measurement_method 'phi and omega scans'
_diffrn_radiation_monochromator graphite
_diffrn_radiation_source 'fine-focus sealed tube'
_diffrn_radiation_type MoK\a
_diffrn_radiation_wavelength 0.71073
_diffrn_reflns_av_R_equivalents 0.0344
_diffrn_reflns_av_unetI/netI 0.0338
_diffrn_reflns_limit_h_max 14
_diffrn_reflns_limit_h_min -16
_diffrn_reflns_limit_k_max 17
_diffrn_reflns_limit_k_min -19
_diffrn_reflns_limit_l_max 24
_diffrn_reflns_limit_l_min -23
_diffrn_reflns_number 30220
_diffrn_reflns_theta_full 25.00
_diffrn_reflns_theta_max 25.00
_diffrn_reflns_theta_min 1.51
_exptl_absorpt_coefficient_mu 5.14
_exptl_absorpt_correction_T_max 0.193
_exptl_absorpt_correction_T_min 0.155
_exptl_absorpt_correction_type empirical
_exptl_absorpt_process_details EMPIRICAL
_exptl_crystal_colour Yellow
_exptl_crystal_density_diffrn 1.976
_exptl_crystal_density_method 'not measured'
_exptl_crystal_description Block
_exptl_crystal_F_000 2492
_exptl_crystal_size_max 0.39
_exptl_crystal_size_mid 0.35
_exptl_crystal_size_min 0.32
_platon_squeeze_details
; 
?
;
_refine_diff_density_max 1.029
_refine_diff_density_min -2.381
_refine_diff_density_rms 0.210
_refine_ls_extinction_method none
_refine_ls_goodness_of_fit_ref 1.190
_refine_ls_hydrogen_treatment constr
_refine_ls_matrix_type full
_refine_ls_number_parameters 524
_refine_ls_number_reflns 7772
_refine_ls_number_restraints 0
_refine_ls_restrained_S_all 1.181
_refine_ls_R_factor_all 0.0503
_refine_ls_R_factor_gt 0.0415
_refine_ls_shift/su_max 0.009
_refine_ls_shift/su_mean 0.002
_refine_ls_structure_factor_coef Fsqd
_refine_ls_weighting_details 'calc w=1/[\s^2^(Fo^2^)+(0.0476P)^2^+45.8153P] where P=(Fo^2^+2Fc^2^)/3'
_refine_ls_weighting_scheme calc
_refine_ls_wR_factor_gt 0.1166
_refine_ls_wR_factor_ref 0.1224
_reflns_number_gt 6699
_reflns_number_total 7772
_reflns_threshold_expression >2sigma(I)
_cod_data_source_file c4dt00540f2.cif
_cod_data_source_block complex_4
_cod_depositor_comments
;
The following automatic conversions were performed:

'_symmetry_cell_setting' value 'Monoclinic' changed to 'monoclinic'
according to
/usr/data/users/saulius/crontab/automatic-downloads/rss-feeds/RSC/lib/dictionaries/cif_core.dic
dictionary named 'cif_core.dic' version 2.4.2 from
2011-04-26.

'_exptl_absorpt_correction_type' value 'EMPIRICAL'
changed to 'empirical' according to
/usr/data/users/saulius/crontab/automatic-downloads/rss-feeds/RSC/lib/dictionaries/cif_core.dic
dictionary named 'cif_core.dic' version 2.4.2 from 2011-04-26.

Automatic conversion script
Id: cif_fix_values 2281 2013-09-26 08:29:07Z andrius 

 Adding full bibliography for 7031076--7031079.cif.
;
_cod_original_sg_symbol_H-M P21/c
_cod_database_code 7031078

loop_
_symmetry_equiv_pos_as_xyz
'x, y, z'
'-x, y+1/2, -z+1/2'
'-x, -y, -z'
'x, -y-1/2, z-1/2'

loop_
_atom_site_label
_atom_site_type_symbol
_atom_site_fract_x
_atom_site_fract_y
_atom_site_fract_z
_atom_site_U_iso_or_equiv
_atom_site_adp_type
_atom_site_occupancy
_atom_site_symmetry_multiplicity
_atom_site_calc_flag
_atom_site_refinement_flags
C92 C 0.3547(7) 0.8359(6) 0.2891(5) 0.036(2) Uani 1 1 d U
H92 H 0.3793 0.7889 0.2722 0.043 Uiso 1 1 calc R
C81 C 0.5045(17) 0.8708(16) 0.0731(9) 0.148(9) Uani 1 1 d DU
H81A H 0.4460 0.8404 0.0758 0.222 Uiso 1 1 calc R
H81B H 0.5535 0.8334 0.0639 0.222 Uiso 1 1 calc R
H81C H 0.4883 0.9109 0.0374 0.222 Uiso 1 1 calc R
C83 C 0.2703(17) 1.2931(11) 0.2013(11) 0.140(9) Uani 1 1 d U
H83A H 0.2220 1.3343 0.1825 0.209 Uiso 1 1 calc R
H83B H 0.3090 1.2799 0.1691 0.209 Uiso 1 1 calc R
H83C H 0.3129 1.3139 0.2420 0.209 Uiso 1 1 calc R
C80 C 0.6220(11) 0.9647(10) 0.1379(7) 0.0761(17) Uani 1 1 d U
H80A H 0.6034 1.0079 0.1049 0.114 Uiso 1 1 calc R
H80B H 0.6773 0.9348 0.1287 0.114 Uiso 1 1 calc R
H80C H 0.6403 0.9885 0.1824 0.114 Uiso 1 1 calc R
Dy1 Dy 0.21085(3) 0.97935(2) 0.306145(19) 0.02358(12) Uani 1 1 d U
Dy2 Dy 0.38256(3) 0.93177(2) 0.481783(18) 0.02128(12) Uani 1 1 d U
Dy3 Dy 0.48761(3) 0.99956(3) 0.338227(19) 0.02503(12) Uani 1 1 d U
O29 O 0.1977(5) 1.1258(4) 0.2893(4) 0.0413(15) Uani 1 1 d U
O3 O 0.3444(5) 1.0196(4) 0.2536(3) 0.0308(13) Uani 1 1 d U
N3 N 0.0863(5) 0.8643(5) 0.3071(4) 0.0300(15) Uani 1 1 d U
N2 N 0.0954(6) 0.8182(5) 0.3670(4) 0.0308(16) Uani 1 1 d U
C36 C 0.3819(8) 1.1191(10) 0.0994(5) 0.068(4) Uani 1 1 d U
H36 H 0.4159 1.1634 0.0863 0.081 Uiso 1 1 calc R
O14 O 0.4435(5) 0.7931(4) 0.4712(3) 0.0330(13) Uani 1 1 d U
H14A H 0.5073 0.7932 0.4800 0.050 Uiso 1 1 d R
H14B H 0.4213 0.7754 0.4305 0.050 Uiso 1 1 d R
O7 O 0.1005(5) 0.9839(4) 0.2104(3) 0.0341(14) Uani 1 1 d U
C39 C 0.1169(8) 1.0810(7) 0.4173(6) 0.046(2) Uani 1 1 d U
H39 H 0.1804 1.1032 0.4296 0.056 Uiso 1 1 calc R
C41 C 0.3399(7) 1.0363(6) 0.1883(4) 0.034(2) Uani 1 1 d U
O5 O 0.4371(4) 0.8892(4) 0.5950(3) 0.0274(13) Uani 1 1 d U
O1 O 0.5332(4) 0.9545(3) 0.4537(3) 0.0233(11) Uani 1 1 d U
O6 O 0.2406(4) 0.8923(3) 0.4022(3) 0.0247(11) Uani 1 1 d U
O2 O 0.3520(4) 1.0257(3) 0.3904(3) 0.0228(11) Uani 1 1 d U
C51 C 0.1973(6) 0.7954(5) 0.4775(4) 0.0274(18) Uani 1 1 d U
O38 O 0.2680(5) 0.8550(4) 0.2628(3) 0.0337(13) Uani 1 1 d U
O37 O 0.4124(5) 0.8729(4) 0.3358(3) 0.0379(14) Uani 1 1 d U
N20 N 0.2229(8) 1.2233(6) 0.2159(5) 0.065(3) Uani 1 1 d U
O10 O 0.6628(5) 0.9721(5) 0.3563(3) 0.0425(16) Uani 1 1 d U
O11 O 0.1003(5) 1.0291(4) 0.3701(3) 0.0373(14) Uani 1 1 d U
C59 C -0.1116(8) 0.8494(8) 0.0760(5) 0.051(3) Uani 1 1 d U
H59 H -0.1607 0.8206 0.0457 0.061 Uiso 1 1 calc R
C61 C 0.3949(8) 1.1012(8) 0.1683(5) 0.049(3) Uani 1 1 d U
C62 C 0.2776(7) 0.9902(7) 0.1374(5) 0.039(2) Uani 1 1 d U
H62 H 0.2402 0.9472 0.1491 0.047 Uiso 1 1 calc R
C64 C 0.1754(6) 0.8378(5) 0.4106(4) 0.0262(17) Uani 1 1 d U
O15 O 0.5233(7) 0.9412(7) 0.2395(4) 0.0761(17) Uani 1 1 d U
C66 C 0.1415(7) 0.7331(6) 0.4960(5) 0.036(2) Uani 1 1 d U
H66 H 0.0863 0.7128 0.4653 0.043 Uiso 1 1 calc R
N1 N 0.2780(5) 0.8244(5) 0.5203(3) 0.0279(15) Uani 1 1 d U
C68 C 0.2509(7) 0.7323(6) 0.6058(5) 0.042(2) Uani 1 1 d U
H68 H 0.2695 0.7127 0.6500 0.050 Uiso 1 1 calc R
C69 C 0.3209(9) 1.0736(10) 0.0509(5) 0.069(4) Uani 1 1 d U
H69 H 0.3128 1.0866 0.0053 0.083 Uiso 1 1 calc R
C71 C 0.4679(8) 1.1500(8) 0.2162(5) 0.053(3) Uani 1 1 d U
H71 H 0.4886 1.1993 0.2004 0.064 Uiso 1 1 calc R
N19 N 0.5417(9) 0.9107(8) 0.1343(5) 0.0761(17) Uani 1 1 d DU
C77 C 0.2411(11) 1.1859(8) 0.2741(7) 0.069(4) Uani 1 1 d U
H77 H 0.2924 1.2071 0.3076 0.082 Uiso 1 1 calc R
C78 C -0.0821(8) 0.8243(7) 0.1425(5) 0.046(3) Uani 1 1 d U
H78 H -0.1114 0.7780 0.1567 0.055 Uiso 1 1 calc R
O13 O 0.2639(5) 1.0011(4) 0.5289(3) 0.0393(15) Uani 1 1 d U
C85 C 0.3053(7) 0.7938(6) 0.5827(4) 0.033(2) Uani 1 1 d U
C95 C 0.0346(7) 0.9386(6) 0.1685(4) 0.0310(19) Uani 1 1 d U
N4 N 0.5055(6) 1.1310(6) 0.2774(4) 0.0391(18) Uani 1 1 d U
C97 C -0.0682(8) 0.9166(7) 0.0555(5) 0.046(2) Uani 1 1 d U
H97 H -0.0869 0.9327 0.0103 0.055 Uiso 1 1 calc R
C100 C 0.0175(7) 0.8350(6) 0.2582(5) 0.037(2) Uani 1 1 d U
H100 H -0.0180 0.7897 0.2680 0.044 Uiso 1 1 calc R
Cl1 Cl 0.6643(2) 0.79878(17) 0.52853(19) 0.0659(9) Uani 1 1 d .
N15 N 0.0511(6) 1.1065(6) 0.4510(5) 0.050(2) Uani 1 1 d U
N7 N 0.5797(6) 1.1846(6) 0.3114(4) 0.045(2) Uani 1 1 d U
C6 C 0.3948(7) 0.8342(6) 0.6246(4) 0.033(2) Uani 1 1 d U
C7 C -0.0087(7) 0.8671(6) 0.1896(5) 0.035(2) Uani 1 1 d U
C8 C 0.1683(7) 0.7012(6) 0.5609(5) 0.041(2) Uani 1 1 d U
H8 H 0.1312 0.6591 0.5742 0.050 Uiso 1 1 calc R
C9 C 0.0029(7) 0.9617(7) 0.0994(5) 0.039(2) Uani 1 1 d U
H9 H 0.0304 1.0079 0.0835 0.047 Uiso 1 1 calc R
C10 C -0.0483(9) 1.0747(10) 0.4355(7) 0.072(4) Uani 1 1 d U
H10A H -0.0933 1.1172 0.4145 0.108 Uiso 1 1 calc R
H10B H -0.0655 1.0570 0.4765 0.108 Uiso 1 1 calc R
H10C H -0.0527 1.0287 0.4051 0.108 Uiso 1 1 calc R
C11 C 0.2714(8) 1.0080(8) 0.0707(5) 0.050(3) Uani 1 1 d U
H11 H 0.2325 0.9747 0.0376 0.060 Uiso 1 1 calc R
C15 C 0.0782(10) 1.1659(9) 0.5051(7) 0.075(4) Uani 1 1 d U
H15A H 0.1487 1.1737 0.5157 0.112 Uiso 1 1 calc R
H15B H 0.0580 1.1459 0.5445 0.112 Uiso 1 1 calc R
H15C H 0.0459 1.2175 0.4911 0.112 Uiso 1 1 calc R
C17 C 0.7298(8) 0.9735(8) 0.4106(6) 0.052(3) Uani 1 1 d U
H17 H 0.7888 0.9503 0.4051 0.062 Uiso 1 1 calc R
C18 C 0.1545(11) 1.1871(10) 0.1582(7) 0.083(4) Uani 1 1 d U
H18A H 0.1267 1.1376 0.1721 0.124 Uiso 1 1 calc R
H18B H 0.1892 1.1742 0.1236 0.124 Uiso 1 1 calc R
H18C H 0.1024 1.2257 0.1407 0.124 Uiso 1 1 calc R
C19 C 0.5020(11) 0.9034(10) 0.1879(6) 0.0761(17) Uani 1 1 d U
H19 H 0.4520 0.8644 0.1846 0.091 Uiso 1 1 calc R
O1W O 0.3354(14) 0.6783(8) 0.3772(8) 0.123(5) Uani 1 1 d G
H1WA H 0.3390 0.6318 0.3586 0.185 Uiso 1 1 d G
H1WB H 0.2926 0.7083 0.3512 0.185 Uiso 1 1 d G

loop_
_atom_site_aniso_label
_atom_site_aniso_U_11
_atom_site_aniso_U_22
_atom_site_aniso_U_33
_atom_site_aniso_U_23
_atom_site_aniso_U_13
_atom_site_aniso_U_12
C92 0.048(5) 0.031(5) 0.028(5) -0.007(4) 0.006(4) 0.005(4)
C81 0.150(19) 0.21(3) 0.080(10) -0.066(14) 0.016(12) -0.045(16)
C83 0.17(2) 0.082(13) 0.161(19) 0.066(12) 0.016(15) -0.039(11)
C80 0.083(4) 0.105(5) 0.048(3) -0.020(3) 0.029(3) 0.006(3)
Dy1 0.0248(2) 0.0256(2) 0.0180(2) 0.00242(15) 0.00007(16) -0.00195(16)
Dy2 0.0236(2) 0.0230(2) 0.0161(2) 0.00249(14) 0.00216(15) -0.00184(15)
Dy3 0.0245(2) 0.0358(2) 0.0138(2) 0.00131(16) 0.00251(16) -0.00152(17)
O29 0.042(4) 0.028(3) 0.051(4) 0.009(3) 0.004(3) 0.004(3)
O3 0.031(3) 0.046(4) 0.013(2) 0.004(2) 0.000(2) -0.006(2)
N3 0.030(4) 0.032(4) 0.024(3) 0.004(3) -0.001(3) -0.004(3)
N2 0.036(4) 0.032(4) 0.022(3) 0.005(3) 0.001(3) -0.007(3)
C36 0.045(7) 0.120(11) 0.031(5) 0.033(6) -0.005(5) -0.033(7)
O14 0.036(3) 0.028(3) 0.033(3) -0.001(2) 0.003(3) 0.001(3)
O7 0.031(3) 0.040(4) 0.027(3) 0.009(3) -0.002(2) -0.005(3)
C39 0.045(6) 0.047(6) 0.051(6) 0.003(4) 0.019(5) 0.012(5)
C41 0.031(5) 0.052(6) 0.018(4) 0.010(4) 0.002(3) 0.000(4)
O5 0.032(3) 0.031(3) 0.018(3) 0.007(2) 0.003(2) -0.006(2)
O1 0.022(2) 0.026(3) 0.020(2) 0.002(2) 0.000(2) -0.002(2)
O6 0.028(3) 0.026(3) 0.019(2) 0.003(2) 0.003(2) -0.007(2)
O2 0.023(3) 0.026(3) 0.016(2) 0.002(2) 0.0004(19) -0.003(2)
C51 0.026(4) 0.032(5) 0.022(4) 0.001(3) 0.002(3) -0.004(3)
O38 0.039(3) 0.033(3) 0.026(3) -0.006(3) 0.000(3) 0.001(3)
O37 0.042(4) 0.038(3) 0.028(3) -0.002(3) -0.005(3) -0.005(3)
N20 0.074(7) 0.051(6) 0.066(6) 0.025(5) 0.007(5) -0.009(5)
O10 0.029(3) 0.056(4) 0.035(4) -0.006(3) -0.009(3) -0.004(3)
O11 0.032(3) 0.038(4) 0.042(4) -0.004(3) 0.008(3) 0.002(3)
C59 0.041(6) 0.067(7) 0.035(5) -0.005(5) -0.009(4) -0.014(5)
C61 0.035(5) 0.081(8) 0.026(4) 0.018(5) -0.006(4) -0.020(5)
C62 0.034(5) 0.057(6) 0.023(4) 0.001(4) -0.001(4) -0.004(4)
C64 0.030(4) 0.026(4) 0.021(4) 0.002(3) 0.003(3) -0.005(3)
O15 0.083(4) 0.105(5) 0.048(3) -0.020(3) 0.029(3) 0.006(3)
C66 0.035(5) 0.039(5) 0.032(4) 0.006(4) 0.001(4) -0.010(4)
N1 0.028(4) 0.033(4) 0.021(3) 0.005(3) 0.003(3) -0.004(3)
C68 0.042(6) 0.047(6) 0.034(5) 0.019(4) 0.003(4) -0.004(4)
C69 0.049(7) 0.131(12) 0.022(5) 0.025(6) -0.003(5) -0.021(7)
C71 0.050(7) 0.071(8) 0.032(5) 0.026(5) -0.007(4) -0.024(5)
N19 0.083(4) 0.105(5) 0.048(3) -0.020(3) 0.029(3) 0.006(3)
C77 0.080(9) 0.047(6) 0.073(7) 0.021(6) 0.004(7) -0.006(6)
C78 0.047(6) 0.052(6) 0.032(5) -0.003(4) -0.008(4) -0.015(5)
O13 0.032(3) 0.048(4) 0.039(4) -0.017(3) 0.012(3) -0.006(3)
C85 0.029(5) 0.042(5) 0.027(4) 0.010(4) 0.002(3) -0.005(4)
C95 0.026(5) 0.038(5) 0.026(4) 0.001(4) -0.001(3) 0.002(3)
N4 0.031(4) 0.062(4) 0.021(3) 0.016(3) -0.003(3) -0.015(3)
C97 0.039(6) 0.067(7) 0.026(5) 0.005(4) -0.005(4) 0.000(5)
C100 0.036(5) 0.043(5) 0.027(4) 0.007(4) -0.003(4) -0.013(4)
Cl1 0.0445(16) 0.0366(15) 0.103(3) -0.0118(15) -0.0104(16) 0.0097(12)
N15 0.034(4) 0.061(6) 0.056(6) -0.012(4) 0.014(4) 0.012(4)
N7 0.042(5) 0.058(5) 0.027(4) 0.017(4) -0.007(3) -0.018(4)
C6 0.034(5) 0.038(5) 0.025(4) 0.008(4) 0.002(4) -0.004(4)
C7 0.031(5) 0.041(5) 0.029(4) 0.003(4) -0.003(4) -0.008(4)
C8 0.041(6) 0.045(6) 0.036(5) 0.014(4) 0.005(4) -0.013(4)
C9 0.030(5) 0.054(6) 0.031(4) 0.011(4) 0.002(4) -0.004(4)
C10 0.039(6) 0.098(11) 0.077(9) -0.022(8) 0.010(6) 0.000(6)
C11 0.043(6) 0.077(8) 0.025(4) 0.001(5) -0.003(4) 0.000(5)
C15 0.053(7) 0.092(10) 0.073(9) -0.036(7) 0.002(6) 0.016(7)
C17 0.037(5) 0.066(8) 0.053(7) -0.005(6) 0.008(4) 0.003(5)
C18 0.080(10) 0.093(11) 0.068(8) 0.018(8) 0.001(7) 0.014(8)
C19 0.083(4) 0.105(5) 0.048(3) -0.020(3) 0.029(3) 0.006(3)
O1W 0.183(16) 0.083(8) 0.101(9) -0.037(8) 0.029(10) 0.044(9)

loop_
_atom_type_symbol
_atom_type_description
_atom_type_scat_dispersion_real
_atom_type_scat_dispersion_imag
_atom_type_scat_source
C C 0.0033 0.0016 'International Tables Vol C Tables 4.2.6.8 and 6.1.1.4'
H H 0.0000 0.0000 'International Tables Vol C Tables 4.2.6.8 and 6.1.1.4'
N N 0.0061 0.0033 'International Tables Vol C Tables 4.2.6.8 and 6.1.1.4'
O O 0.0106 0.0060 'International Tables Vol C Tables 4.2.6.8 and 6.1.1.4'
Dy Dy -0.1892 4.4098 'International Tables Vol C Tables 4.2.6.8 and 6.1.1.4'
Cl Cl 0.1484 0.1585 'International Tables Vol C Tables 4.2.6.8 and 6.1.1.4'

loop_
_geom_angle_atom_site_label_1
_geom_angle_atom_site_label_2
_geom_angle_atom_site_label_3
_geom_angle
_geom_angle_site_symmetry_1
_geom_angle_site_symmetry_3
O38 C92 O37 126.8(9) . .
O7 Dy1 O6 135.1(2) . .
O7 Dy1 O11 93.7(2) . .
O6 Dy1 O11 76.4(2) . .
O7 Dy1 O29 79.9(2) . .
O6 Dy1 O29 134.5(2) . .
O11 Dy1 O29 72.7(2) . .
O7 Dy1 O38 85.8(2) . .
O6 Dy1 O38 78.0(2) . .
O11 Dy1 O38 142.7(2) . .
O29 Dy1 O38 142.9(2) . .
O7 Dy1 O2 156.0(2) . .
O6 Dy1 O2 68.90(18) . .
O11 Dy1 O2 91.7(2) . .
O29 Dy1 O2 79.4(2) . .
O38 Dy1 O2 103.8(2) . .
O7 Dy1 O3 92.9(2) . .
O6 Dy1 O3 121.0(2) . .
O11 Dy1 O3 143.6(2) . .
O29 Dy1 O3 73.3(2) . .
O38 Dy1 O3 73.5(2) . .
O2 Dy1 O3 69.46(19) . .
O7 Dy1 N3 72.0(2) . .
O6 Dy1 N3 63.1(2) . .
O11 Dy1 N3 73.7(2) . .
O29 Dy1 N3 134.1(2) . .
O38 Dy1 N3 70.8(2) . .
O2 Dy1 N3 131.8(2) . .
O3 Dy1 N3 142.0(2) . .
O7 Dy1 Dy3 129.22(17) . .
O6 Dy1 Dy3 86.00(14) . .
O11 Dy1 Dy3 129.83(16) . .
O29 Dy1 Dy3 88.84(16) . .
O38 Dy1 Dy3 74.14(15) . .
O2 Dy1 Dy3 38.43(14) . .
O3 Dy1 Dy3 36.96(13) . .
N3 Dy1 Dy3 136.98(17) . .
O7 Dy1 Dy2 169.00(16) . .
O6 Dy1 Dy2 33.95(13) . .
O11 Dy1 Dy2 84.47(16) . .
O29 Dy1 Dy2 109.73(17) . .
O38 Dy1 Dy2 89.10(14) . .
O2 Dy1 Dy2 35.03(13) . .
O3 Dy1 Dy2 94.95(13) . .
N3 Dy1 Dy2 97.08(16) . .
Dy3 Dy1 Dy2 58.024(11) . .
O1 Dy2 O6 122.67(19) . .
O1 Dy2 O5 100.33(19) . .
O6 Dy2 O5 128.92(19) . .
O1 Dy2 O2 73.44(19) . .
O6 Dy2 O2 70.21(19) . .
O5 Dy2 O2 156.3(2) . .
O1 Dy2 O13 140.6(2) . .
O6 Dy2 O13 81.6(2) . .
O5 Dy2 O13 81.0(2) . .
O2 Dy2 O13 89.7(2) . .
O1 Dy2 O1 70.0(2) . 3_676
O6 Dy2 O1 144.63(19) . 3_676
O5 Dy2 O1 71.64(19) . 3_676
O2 Dy2 O1 84.88(18) . 3_676
O13 Dy2 O1 73.3(2) . 3_676
O1 Dy2 O14 76.9(2) . .
O6 Dy2 O14 86.7(2) . .
O5 Dy2 O14 77.0(2) . .
O2 Dy2 O14 122.0(2) . .
O13 Dy2 O14 139.8(2) . .
O1 Dy2 O14 128.5(2) 3_676 .
O1 Dy2 N1 143.8(2) . .
O6 Dy2 N1 64.4(2) . .
O5 Dy2 N1 64.6(2) . .
O2 Dy2 N1 132.9(2) . .
O13 Dy2 N1 72.4(2) . .
O1 Dy2 N1 127.4(2) 3_676 .
O14 Dy2 N1 67.9(2) . .
O1 Dy2 Dy3 38.89(13) . .
O6 Dy2 Dy3 87.66(13) . .
O5 Dy2 Dy3 139.21(14) . .
O2 Dy2 Dy3 39.17(14) . .
O13 Dy2 Dy3 127.67(18) . .
O1 Dy2 Dy3 88.33(13) 3_676 .
O14 Dy2 Dy3 89.81(15) . .
N1 Dy2 Dy3 144.24(16) . .
O1 Dy2 Dy3 86.23(13) . 3_676
O6 Dy2 Dy3 150.93(14) . 3_676
O5 Dy2 Dy3 35.07(14) . 3_676
O2 Dy2 Dy3 121.31(13) . 3_676
O13 Dy2 Dy3 72.41(16) . 3_676
O1 Dy2 Dy3 36.65(13) 3_676 3_676
O14 Dy2 Dy3 104.75(15) . 3_676
N1 Dy2 Dy3 94.80(16) . 3_676
Dy3 Dy2 Dy3 118.459(14) . 3_676
O1 Dy2 Dy2 35.72(14) . 3_676
O6 Dy2 Dy2 146.13(13) . 3_676
O5 Dy2 Dy2 84.94(14) . 3_676
O2 Dy2 Dy2 76.92(13) . 3_676
O13 Dy2 Dy2 106.57(16) . 3_676
O1 Dy2 Dy2 34.30(13) 3_676 3_676
O14 Dy2 Dy2 104.49(15) . 3_676
N1 Dy2 Dy2 149.47(16) . 3_676
Dy3 Dy2 Dy2 60.996(13) . 3_676
Dy3 Dy2 Dy2 57.462(12) 3_676 3_676
O1 Dy2 Dy1 98.15(13) . .
O6 Dy2 Dy1 34.46(13) . .
O5 Dy2 Dy1 161.32(14) . .
O2 Dy2 Dy1 35.84(13) . .
O13 Dy2 Dy1 86.48(17) . .
O1 Dy2 Dy1 117.85(13) 3_676 .
O14 Dy2 Dy1 104.81(15) . .
N1 Dy2 Dy1 98.43(16) . .
Dy3 Dy2 Dy1 59.328(13) . .
Dy3 Dy2 Dy1 150.338(15) 3_676 .
Dy2 Dy2 Dy1 112.042(16) 3_676 .
O37 Dy3 O3 78.6(2) . .
O37 Dy3 O5 146.8(2) . 3_676
O3 Dy3 O5 120.6(2) . 3_676
O37 Dy3 O15 78.9(3) . .
O3 Dy3 O15 75.0(3) . .
O5 Dy3 O15 130.0(3) 3_676 .
O37 Dy3 O1 76.5(2) . .
O3 Dy3 O1 138.8(2) . .
O5 Dy3 O1 71.77(19) 3_676 .
O15 Dy3 O1 130.2(3) . .
O37 Dy3 O2 76.6(2) . .
O3 Dy3 O2 71.2(2) . .
O5 Dy3 O2 84.29(19) 3_676 .
O15 Dy3 O2 141.4(3) . .
O1 Dy3 O2 71.37(18) . .
O37 Dy3 O10 106.0(2) . .
O3 Dy3 O10 142.7(2) . .
O5 Dy3 O10 75.8(2) 3_676 .
O15 Dy3 O10 69.9(3) . .
O1 Dy3 O10 76.4(2) . .
O2 Dy3 O10 146.1(2) . .
O37 Dy3 N4 147.7(2) . .
O3 Dy3 N4 71.5(2) . .
O5 Dy3 N4 63.3(2) 3_676 .
O15 Dy3 N4 81.9(3) . .
O1 Dy3 N4 135.0(2) . .
O2 Dy3 N4 104.1(2) . .
O10 Dy3 N4 91.2(3) . .
O37 Dy3 Dy2 59.60(16) . .
O3 Dy3 Dy2 101.40(15) . .
O5 Dy3 Dy2 88.70(13) 3_676 .
O15 Dy3 Dy2 137.9(3) . .
O1 Dy3 Dy2 37.41(13) . .
O2 Dy3 Dy2 38.42(13) . .
O10 Dy3 Dy2 112.92(17) . .
N4 Dy3 Dy2 137.8(2) . .
O37 Dy3 Dy1 58.51(17) . .
O3 Dy3 Dy1 38.79(15) . .
O5 Dy3 Dy1 117.91(15) 3_676 .
O15 Dy3 Dy1 102.8(2) . .
O1 Dy3 Dy1 99.99(13) . .
O2 Dy3 Dy1 38.58(13) . .
O10 Dy3 Dy1 164.35(17) . .
N4 Dy3 Dy1 101.62(18) . .
Dy2 Dy3 Dy1 62.648(12) . .
O37 Dy3 Dy2 112.97(15) . 3_676
O3 Dy3 Dy2 142.49(16) . 3_676
O5 Dy3 Dy2 35.09(13) 3_676 3_676
O15 Dy3 Dy2 140.8(2) . 3_676
O1 Dy3 Dy2 36.76(13) . 3_676
O2 Dy3 Dy2 76.97(13) . 3_676
O10 Dy3 Dy2 70.92(16) . 3_676
N4 Dy3 Dy2 98.27(18) . 3_676
Dy2 Dy3 Dy2 61.540(14) . 3_676
Dy1 Dy3 Dy2 115.301(14) . 3_676
C77 O29 Dy1 143.0(8) . .
C41 O3 Dy3 126.6(6) . .
C41 O3 Dy1 128.3(5) . .
Dy3 O3 Dy1 104.3(2) . .
C100 N3 N2 111.7(7) . .
C100 N3 Dy1 130.1(6) . .
N2 N3 Dy1 117.9(5) . .
C64 N2 N3 110.7(7) . .
C69 C36 C61 121.8(11) . .
C95 O7 Dy1 142.7(6) . .
O11 C39 N15 125.0(11) . .
O3 C41 C62 120.3(9) . .
O3 C41 C61 121.9(9) . .
C62 C41 C61 117.9(8) . .
C6 O5 Dy3 116.9(5) . 3_676
C6 O5 Dy2 125.3(5) . .
Dy3 O5 Dy2 109.8(2) 3_676 .
Dy2 O1 Dy3 103.7(2) . .
Dy2 O1 Dy2 110.0(2) . 3_676
Dy3 O1 Dy2 106.6(2) . 3_676
C64 O6 Dy2 126.6(5) . .
C64 O6 Dy1 121.1(5) . .
Dy2 O6 Dy1 111.6(2) . .
Dy2 O2 Dy3 102.4(2) . .
Dy2 O2 Dy1 109.1(2) . .
Dy3 O2 Dy1 103.0(2) . .
N1 C51 C66 121.4(8) . .
N1 C51 C64 113.4(7) . .
C66 C51 C64 125.2(8) . .
C92 O38 Dy1 114.9(6) . .
C92 O37 Dy3 131.0(6) . .
C77 N20 C83 125.3(14) . .
C77 N20 C18 120.0(11) . .
C83 N20 C18 114.5(13) . .
C17 O10 Dy3 129.7(7) . .
C39 O11 Dy1 128.1(7) . .
C97 C59 C78 119.0(10) . .
C36 C61 C41 119.1(10) . .
C36 C61 C71 117.6(10) . .
C41 C61 C71 123.2(8) . .
C11 C62 C41 120.4(10) . .
N2 C64 O6 126.3(8) . .
N2 C64 C51 118.4(7) . .
O6 C64 C51 115.4(7) . .
C19 O15 Dy3 153.1(10) . .
C51 C66 C8 119.2(9) . .
C85 N1 C51 120.1(8) . .
C85 N1 Dy2 119.8(6) . .
C51 N1 Dy2 120.0(5) . .
C8 C68 C85 118.0(9) . .
C36 C69 C11 118.6(10) . .
N4 C71 C61 125.8(10) . .
C19 N19 C81 123.3(15) . .
C19 N19 C80 119.0(12) . .
C81 N19 C80 117.6(14) . .
O29 C77 N20 126.7(13) . .
C59 C78 C7 121.7(10) . .
C17 O13 Dy2 129.7(7) 3_676 .
N1 C85 C68 121.8(8) . .
N1 C85 C6 113.4(8) . .
C68 C85 C6 124.7(8) . .
O7 C95 C7 122.7(8) . .
O7 C95 C9 120.2(8) . .
C7 C95 C9 117.1(8) . .
C71 N4 N7 114.9(8) . .
C71 N4 Dy3 128.6(7) . .
N7 N4 Dy3 115.5(5) . .
C59 C97 C9 122.0(9) . .
N3 C100 C7 125.4(9) . .
C39 N15 C10 121.0(10) . .
C39 N15 C15 120.6(10) . .
C10 N15 C15 118.3(10) . .
C6 N7 N4 110.3(8) 3_676 .
O5 C6 N7 125.3(9) . 3_676
O5 C6 C85 116.7(7) . .
N7 C6 C85 117.8(8) 3_676 .
C78 C7 C95 119.3(9) . .
C78 C7 C100 117.2(9) . .
C95 C7 C100 123.5(8) . .
C66 C8 C68 119.4(9) . .
C97 C9 C95 120.9(9) . .
C62 C11 C69 122.0(11) . .
O10 C17 O13 135.7(11) . 3_676
O15 C19 N19 127.4(16) . .

loop_
_geom_bond_atom_site_label_1
_geom_bond_atom_site_label_2
_geom_bond_distance
_geom_bond_site_symmetry_2
C92 O38 1.238(11) .
C92 O37 1.244(11) .
C81 N19 1.390(14) .
C83 N20 1.374(18) .
C80 N19 1.405(18) .
Dy1 O7 2.181(6) .
Dy1 O6 2.361(5) .
Dy1 O11 2.365(7) .
Dy1 O29 2.397(6) .
Dy1 O38 2.402(6) .
Dy1 O2 2.404(5) .
Dy1 O3 2.429(6) .
Dy1 N3 2.543(7) .
Dy1 Dy3 3.7574(7) .
Dy1 Dy2 3.8802(6) .
Dy2 O1 2.317(6) .
Dy2 O6 2.330(5) .
Dy2 O5 2.349(5) .
Dy2 O2 2.358(5) .
Dy2 O13 2.366(7) .
Dy2 O1 2.401(6) 3_676
Dy2 O14 2.425(6) .
Dy2 N1 2.501(7) .
Dy2 Dy3 3.7057(6) .
Dy2 Dy3 3.8444(6) 3_676
Dy2 Dy2 3.8644(8) 3_676
Dy3 O37 2.296(7) .
Dy3 O3 2.331(6) .
Dy3 O5 2.348(6) 3_676
Dy3 O15 2.364(8) .
Dy3 O1 2.395(5) .
Dy3 O2 2.397(6) .
Dy3 O10 2.414(7) .
Dy3 N4 2.500(8) .
Dy3 Dy2 3.8443(6) 3_676
O29 C77 1.220(14) .
O3 C41 1.336(10) .
N3 C100 1.296(11) .
N3 N2 1.407(10) .
N2 C64 1.291(11) .
C36 C69 1.357(17) .
C36 C61 1.397(14) .
O7 C95 1.318(11) .
C39 O11 1.254(12) .
C39 N15 1.325(13) .
C41 C62 1.399(13) .
C41 C61 1.413(14) .
O5 C6 1.287(11) .
O5 Dy3 2.348(6) 3_676
O1 Dy2 2.401(5) 3_676
O6 C64 1.303(10) .
C51 N1 1.334(11) .
C51 C66 1.375(12) .
C51 C64 1.487(11) .
N20 C77 1.297(15) .
N20 C18 1.450(17) .
O10 C17 1.269(13) .
C59 C97 1.354(15) .
C59 C78 1.376(14) .
C61 C71 1.463(14) .
C62 C11 1.367(14) .
O15 C19 1.189(15) .
C66 C8 1.383(13) .
N1 C85 1.330(11) .
C68 C8 1.384(14) .
C68 C85 1.393(13) .
C69 C11 1.372(17) .
C71 N4 1.268(12) .
N19 C19 1.330(16) .
C78 C7 1.408(13) .
O13 C17 1.277(13) 3_676
C85 C6 1.486(13) .
C95 C7 1.414(13) .
C95 C9 1.419(13) .
N4 N7 1.401(11) .
C97 C9 1.376(14) .
C100 C7 1.452(12) .
N15 C10 1.438(15) .
N15 C15 1.442(15) .
N7 C6 1.301(11) 3_676
C6 N7 1.301(11) 3_676
C17 O13 1.277(13) 3_676

loop_
_platon_squeeze_void_nr
_platon_squeeze_void_average_x
_platon_squeeze_void_average_y
_platon_squeeze_void_average_z
_platon_squeeze_void_volume
_platon_squeeze_void_count_electrons
_platon_squeeze_void_content
1 -0.141 0.090 0.229 117 31 ' '
2 -0.141 0.410 0.729 117 31 ' '
3 0.140 0.590 0.271 117 31 ' '
4 0.141 0.910 0.771 117 31 ' '
